data_7021836
loop_
_publ_author_name
'Patra, Swarup'
'Chatterjee, Suparna'
'Si, Tapan Kr'
'Mukherjea, Kalyan K.'

_publ_section_title
;
 Synthesis, structural characterization, VHPO mimicking peroxidative
 bromination and DNA nuclease activity of oxovanadium(v) complexes.
;
_journal_issue 37
_journal_name_full 'Dalton transactions (Cambridge, England : 2003)'
_journal_page_first 13425
_journal_page_last 13435
_journal_paper_doi 10.1039/c3dt51291f
_journal_volume 42
_journal_year 2013
_chemical_formula_sum 'C20 H13 N2 O7 V'
_chemical_formula_weight 444.26
_chemical_name_systematic
; 
 ? 
;
_space_group_IT_number 14
_symmetry_cell_setting monoclinic
_symmetry_space_group_name_Hall '-P 2yn'
_symmetry_space_group_name_H-M 'P 1 21/n 1'
_atom_sites_solution_hydrogens geom
_atom_sites_solution_primary direct
_atom_sites_solution_secondary difmap
_audit_creation_method SHELXL-97
_cell_angle_alpha 90.00
_cell_angle_beta 102.664(2)
_cell_angle_gamma 90.00
_cell_formula_units_Z 4
_cell_length_a 12.3056(3)
_cell_length_b 6.0449(2)
_cell_length_c 26.4794(6)
_cell_measurement_temperature 293(2)
_cell_volume 1921.78(9)
_computing_cell_refinement 'Bruker SMART'
_computing_data_collection 'Bruker SMART'
_computing_data_reduction 'Bruker SAINT'
_computing_molecular_graphics 'Bruker SHELXTL'
_computing_publication_material 'murcury 2.4'
_computing_structure_refinement 'SHELXL-97 (Sheldrick, 2008)'
_computing_structure_solution 'SHELXS-97 (Sheldrick, 2008)'
_diffrn_ambient_temperature 293(2)
_diffrn_measured_fraction_theta_full 0.996
_diffrn_measured_fraction_theta_max 0.996
_diffrn_measurement_device_type 'CCD area detector'
_diffrn_measurement_method 'phi and omega scans'
_diffrn_radiation_monochromator graphite
_diffrn_radiation_source 'fine-focus sealed tube'
_diffrn_radiation_type MoK\a
_diffrn_radiation_wavelength 0.71073
_diffrn_reflns_av_R_equivalents 0.0420
_diffrn_reflns_av_sigmaI/netI 0.0411
_diffrn_reflns_limit_h_max 15
_diffrn_reflns_limit_h_min -16
_diffrn_reflns_limit_k_max 7
_diffrn_reflns_limit_k_min -7
_diffrn_reflns_limit_l_max 34
_diffrn_reflns_limit_l_min -34
_diffrn_reflns_number 16721
_diffrn_reflns_theta_full 27.55
_diffrn_reflns_theta_max 27.55
_diffrn_reflns_theta_min 1.58
_exptl_absorpt_coefficient_mu 0.563
_exptl_absorpt_correction_T_max 0.976
_exptl_absorpt_correction_T_min 0.964
_exptl_absorpt_correction_type multi-scan
_exptl_crystal_colour Black
_exptl_crystal_density_diffrn 1.536
_exptl_crystal_density_method 'not measured'
_exptl_crystal_description Needle
_exptl_crystal_F_000 904
_exptl_crystal_size_max 0.2
_exptl_crystal_size_mid 0.05
_exptl_crystal_size_min 0.04
_refine_diff_density_max 0.224
_refine_diff_density_min -0.333
_refine_diff_density_rms 0.052
_refine_ls_extinction_method none
_refine_ls_goodness_of_fit_ref 1.034
_refine_ls_hydrogen_treatment mixed
_refine_ls_matrix_type full
_refine_ls_number_parameters 271
_refine_ls_number_reflns 4414
_refine_ls_number_restraints 0
_refine_ls_restrained_S_all 1.034
_refine_ls_R_factor_all 0.0606
_refine_ls_R_factor_gt 0.0390
_refine_ls_shift/su_max 0.000
_refine_ls_shift/su_mean 0.000
_refine_ls_structure_factor_coef Fsqd
_refine_ls_weighting_details 'calc w=1/[\s^2^(Fo^2^)+(0.0452P)^2^+0.3563P] where P=(Fo^2^+2Fc^2^)/3'
_refine_ls_weighting_scheme calc
_refine_ls_wR_factor_gt 0.0918
_refine_ls_wR_factor_ref 0.1019
_reflns_number_gt 3193
_reflns_number_total 4414
_reflns_threshold_expression >2sigma(I)
_cod_data_source_file c3dt51291f.txt
_cod_data_source_block sw
_cod_depositor_comments
;
The following automatic conversions were performed:

'_symmetry_cell_setting' value 'Monoclinic' changed to 'monoclinic'
according to /home/saulius/struct/CIF-dictionaries/cif_core.dic
dictionary named 'cif_core.dic' version 2.4.2 from
2011-04-26.

'_exptl_absorpt_correction_type' value 'Multi-scan'
changed to 'multi-scan' according to
/home/saulius/struct/CIF-dictionaries/cif_core.dic dictionary named
'cif_core.dic' version 2.4.2 from 2011-04-26.

Automatic conversion script
Id: cif_fix_values 1891 2012-01-12 08:04:46Z andrius 
;
_cod_original_sg_symbol_H-M P21/n
_cod_database_code 7021836

loop_
_symmetry_equiv_pos_as_xyz
'x, y, z'
'-x+1/2, y+1/2, -z+1/2'
'-x, -y, -z'
'x-1/2, -y-1/2, z-1/2'

loop_
_atom_site_label
_atom_site_type_symbol
_atom_site_fract_x
_atom_site_fract_y
_atom_site_fract_z
_atom_site_U_iso_or_equiv
_atom_site_adp_type
_atom_site_occupancy
_atom_site_symmetry_multiplicity
_atom_site_calc_flag
_atom_site_refinement_flags
V1 V 0.37702(3) 1.05159(7) 0.151679(12) 0.03465(12) Uani 1 1 d .
O7 O 0.42838(11) 0.7915(3) 0.10682(5) 0.0407(4) Uani 1 1 d .
O4 O 0.29689(12) 1.1465(3) 0.08298(6) 0.0514(4) Uani 1 1 d .
O6 O 0.53018(11) 1.0908(2) 0.16037(5) 0.0354(3) Uani 1 1 d .
O3 O 0.39278(11) 0.8584(3) 0.21096(5) 0.0373(4) Uani 1 1 d .
O5 O 0.14571(15) 1.1283(4) 0.01891(7) 0.0935(8) Uani 1 1 d .
N1 N 0.59172(13) 0.9295(3) 0.14339(6) 0.0350(4) Uani 1 1 d .
N2 N 0.22912(12) 0.8811(3) 0.13937(6) 0.0338(4) Uani 1 1 d .
C5 C 0.6630(3) 0.2945(5) 0.02678(9) 0.0628(8) Uani 1 1 d .
H5 H 0.6907 0.1855 0.0082 0.075 Uiso 1 1 calc R
C12 C 0.8829(2) 1.1104(5) 0.19028(10) 0.0600(7) Uani 1 1 d .
H12 H 0.9274 1.2332 0.1885 0.072 Uiso 1 1 calc R
C4 C 0.5632(2) 0.2615(4) 0.04157(8) 0.0553(7) Uani 1 1 d .
H4 H 0.5235 0.1310 0.0328 0.066 Uiso 1 1 calc R
C11 C 0.9275(2) 0.9290(6) 0.21748(10) 0.0606(8) Uani 1 1 d .
H11 H 1.0025 0.9287 0.2340 0.073 Uiso 1 1 calc R
C16 C 0.11931(18) 0.6064(5) 0.16604(9) 0.0501(6) Uani 1 1 d .
H16 H 0.1082 0.5027 0.1903 0.060 Uiso 1 1 calc R
C3 C 0.52309(19) 0.4219(4) 0.06923(7) 0.0426(6) Uani 1 1 d .
H3 H 0.4548 0.4018 0.0782 0.051 Uiso 1 1 calc R
C6 C 0.7212(2) 0.4874(5) 0.03933(9) 0.0552(7) Uani 1 1 d .
H6 H 0.7869 0.5106 0.0282 0.066 Uiso 1 1 calc R
C19 C 0.15582(17) 0.9103(4) 0.09476(8) 0.0442(6) Uani 1 1 d .
C10 C 0.8635(2) 0.7472(5) 0.22081(8) 0.0552(7) Uani 1 1 d .
H10 H 0.8950 0.6237 0.2393 0.066 Uiso 1 1 calc R
C7 C 0.68321(18) 0.6472(4) 0.06825(8) 0.0429(5) Uani 1 1 d .
H7 H 0.7237 0.7766 0.0773 0.051 Uiso 1 1 calc R
C18 C 0.0588(2) 0.7892(5) 0.08395(9) 0.0649(8) Uani 1 1 d .
H18 H 0.0065 0.8093 0.0531 0.078 Uiso 1 1 calc R
C20 C 0.19812(19) 1.0753(5) 0.06137(8) 0.0556(7) Uani 1 1 d .
O1 O 0.36037(12) 1.2783(3) 0.17849(6) 0.0501(4) Uani 1 1 d .
C9 C 0.75122(18) 0.7467(4) 0.19658(7) 0.0432(6) Uani 1 1 d .
H9 H 0.7064 0.6254 0.1993 0.052 Uiso 1 1 calc R
C8 C 0.70806(15) 0.9292(4) 0.16851(7) 0.0341(5) Uani 1 1 d .
C17 C 0.0415(2) 0.6374(6) 0.12019(10) 0.0703(9) Uani 1 1 d .
H17 H -0.0237 0.5542 0.1137 0.084 Uiso 1 1 calc R
C13 C 0.77093(18) 1.1136(4) 0.16509(9) 0.0473(6) Uani 1 1 d .
H13 H 0.7397 1.2372 0.1465 0.057 Uiso 1 1 calc R
C1 C 0.53198(16) 0.7784(4) 0.11228(7) 0.0335(5) Uani 1 1 d .
C15 C 0.21341(15) 0.7347(4) 0.17424(7) 0.0332(5) Uani 1 1 d .
C2 C 0.58308(17) 0.6128(4) 0.08387(7) 0.0350(5) Uani 1 1 d .
C14 C 0.31151(16) 0.7322(4) 0.21968(7) 0.0328(5) Uani 1 1 d .
O2 O 0.31412(12) 0.6283(3) 0.25858(5) 0.0414(4) Uani 1 1 d .

loop_
_atom_site_aniso_label
_atom_site_aniso_U_11
_atom_site_aniso_U_22
_atom_site_aniso_U_33
_atom_site_aniso_U_23
_atom_site_aniso_U_13
_atom_site_aniso_U_12
V1 0.02540(18) 0.0422(3) 0.03449(18) 0.00206(17) 0.00250(12) -0.00229(17)
O7 0.0276(7) 0.0536(11) 0.0400(7) -0.0097(7) 0.0054(5) -0.0101(7)
O4 0.0346(8) 0.0677(12) 0.0475(8) 0.0209(9) -0.0001(6) -0.0103(9)
O6 0.0281(7) 0.0374(9) 0.0392(7) -0.0049(7) 0.0043(5) -0.0026(7)
O3 0.0284(7) 0.0484(10) 0.0317(6) 0.0012(7) -0.0005(5) -0.0010(7)
O5 0.0572(11) 0.146(2) 0.0625(11) 0.0575(14) -0.0188(9) -0.0289(14)
N1 0.0263(8) 0.0386(11) 0.0381(8) -0.0053(8) 0.0026(6) -0.0022(8)
N2 0.0246(8) 0.0436(11) 0.0314(7) 0.0038(8) 0.0024(6) 0.0016(8)
C5 0.091(2) 0.0570(19) 0.0392(11) -0.0057(13) 0.0128(12) 0.0200(18)
C12 0.0371(13) 0.067(2) 0.0731(16) -0.0110(16) 0.0050(11) -0.0216(14)
C4 0.0854(19) 0.0373(15) 0.0377(11) -0.0040(12) 0.0015(12) -0.0057(15)
C11 0.0284(11) 0.088(2) 0.0589(14) -0.0113(16) -0.0053(10) -0.0017(15)
C16 0.0408(12) 0.0583(18) 0.0482(12) 0.0143(12) 0.0034(9) -0.0136(13)
C3 0.0519(13) 0.0404(15) 0.0322(9) 0.0033(10) 0.0022(9) -0.0096(12)
C6 0.0575(15) 0.066(2) 0.0457(12) -0.0021(14) 0.0191(11) 0.0081(15)
C19 0.0291(10) 0.0615(18) 0.0377(10) 0.0115(11) -0.0019(8) -0.0028(11)
C10 0.0455(13) 0.071(2) 0.0421(11) 0.0029(13) -0.0066(10) 0.0130(15)
C7 0.0412(12) 0.0471(15) 0.0403(10) 0.0002(11) 0.0089(9) -0.0043(12)
C18 0.0410(13) 0.095(2) 0.0491(12) 0.0194(15) -0.0122(10) -0.0188(15)
C20 0.0368(12) 0.080(2) 0.0451(12) 0.0220(14) -0.0014(9) -0.0069(14)
O1 0.0436(9) 0.0456(11) 0.0606(9) -0.0055(9) 0.0102(7) 0.0034(8)
C9 0.0404(12) 0.0509(16) 0.0358(10) 0.0053(11) 0.0032(8) -0.0055(12)
C8 0.0253(9) 0.0431(14) 0.0320(9) -0.0046(10) 0.0024(7) -0.0027(10)
C17 0.0424(14) 0.095(2) 0.0636(15) 0.0230(17) -0.0102(11) -0.0299(16)
C13 0.0361(12) 0.0460(15) 0.0560(13) 0.0000(12) 0.0017(9) -0.0079(12)
C1 0.0325(10) 0.0399(13) 0.0272(8) 0.0021(9) 0.0043(7) -0.0077(10)
C15 0.0291(10) 0.0390(13) 0.0311(8) 0.0016(10) 0.0058(7) 0.0023(10)
C2 0.0367(11) 0.0383(13) 0.0278(8) 0.0008(9) 0.0022(8) -0.0043(10)
C14 0.0319(10) 0.0341(13) 0.0318(9) -0.0036(10) 0.0057(7) 0.0059(10)
O2 0.0435(8) 0.0466(10) 0.0329(7) 0.0081(7) 0.0057(6) 0.0049(8)

loop_
_atom_type_symbol
_atom_type_description
_atom_type_scat_dispersion_real
_atom_type_scat_dispersion_imag
_atom_type_scat_source
C C 0.0033 0.0016 'International Tables Vol C Tables 4.2.6.8 and 6.1.1.4'
H H 0.0000 0.0000 'International Tables Vol C Tables 4.2.6.8 and 6.1.1.4'
N N 0.0061 0.0033 'International Tables Vol C Tables 4.2.6.8 and 6.1.1.4'
O O 0.0106 0.0060 'International Tables Vol C Tables 4.2.6.8 and 6.1.1.4'
V V 0.3005 0.5294 'International Tables Vol C Tables 4.2.6.8 and 6.1.1.4'

loop_
_geom_angle_atom_site_label_1
_geom_angle_atom_site_label_2
_geom_angle_atom_site_label_3
_geom_angle
O1 V1 O6 93.52(7)
O1 V1 O3 99.17(8)
O6 V1 O3 93.33(6)
O1 V1 O4 94.31(8)
O6 V1 O4 111.57(6)
O3 V1 O4 150.87(7)
O1 V1 N2 108.02(8)
O6 V1 N2 156.99(7)
O3 V1 N2 75.71(6)
O4 V1 N2 75.59(6)
O1 V1 O7 165.49(7)
O6 V1 O7 75.47(6)
O3 V1 O7 91.00(6)
O4 V1 O7 81.36(7)
N2 V1 O7 84.42(6)
C1 O7 V1 113.44(13)
C20 O4 V1 123.06(14)
N1 O6 V1 119.08(11)
C14 O3 V1 123.19(12)
C1 N1 O6 114.83(15)
C1 N1 C8 129.79(18)
O6 N1 C8 114.50(15)
C15 N2 C19 122.25(18)
C15 N2 V1 118.99(12)
C19 N2 V1 118.58(14)
C6 C5 C4 120.2(3)
C6 C5 H5 119.9
C4 C5 H5 119.9
C11 C12 C13 120.5(3)
C11 C12 H12 119.8
C13 C12 H12 119.8
C3 C4 C5 119.7(3)
C3 C4 H4 120.2
C5 C4 H4 120.2
C10 C11 C12 120.7(2)
C10 C11 H11 119.6
C12 C11 H11 119.6
C15 C16 C17 117.4(2)
C15 C16 H16 121.3
C17 C16 H16 121.3
C4 C3 C2 120.6(2)
C4 C3 H3 119.7
C2 C3 H3 119.7
C5 C6 C7 120.6(2)
C5 C6 H6 119.7
C7 C6 H6 119.7
N2 C19 C18 120.1(2)
N2 C19 C20 110.86(19)
C18 C19 C20 128.95(19)
C11 C10 C9 120.0(3)
C11 C10 H10 120.0
C9 C10 H10 120.0
C6 C7 C2 119.3(2)
C6 C7 H7 120.4
C2 C7 H7 120.4
C19 C18 C17 118.0(2)
C19 C18 H18 121.0
C17 C18 H18 121.0
O5 C20 O4 125.4(2)
O5 C20 C19 122.7(2)
O4 C20 C19 111.89(18)
C8 C9 C10 118.5(2)
C8 C9 H9 120.8
C10 C9 H9 120.8
C9 C8 C13 122.2(2)
C9 C8 N1 118.64(19)
C13 C8 N1 119.1(2)
C18 C17 C16 121.2(2)
C18 C17 H17 119.4
C16 C17 H17 119.4
C8 C13 C12 118.0(2)
C8 C13 H13 121.0
C12 C13 H13 121.0
O7 C1 N1 115.82(19)
O7 C1 C2 121.41(18)
N1 C1 C2 122.70(17)
N2 C15 C16 121.03(18)
N2 C15 C14 110.49(17)
C16 C15 C14 128.46(19)
C3 C2 C7 119.6(2)
C3 C2 C1 116.74(19)
C7 C2 C1 123.5(2)
O2 C14 O3 125.06(18)
O2 C14 C15 123.82(19)
O3 C14 C15 111.12(16)

loop_
_geom_bond_atom_site_label_1
_geom_bond_atom_site_label_2
_geom_bond_distance
V1 O1 1.5775(17)
V1 O6 1.8632(13)
V1 O3 1.9318(14)
V1 O4 1.9555(14)
V1 N2 2.0545(17)
V1 O7 2.1473(15)
O7 C1 1.254(2)
O4 C20 1.298(3)
O6 N1 1.369(2)
O3 C14 1.318(2)
O5 C20 1.210(3)
N1 C1 1.337(3)
N1 C8 1.440(2)
N2 C15 1.323(3)
N2 C19 1.332(2)
C5 C6 1.371(4)
C5 C4 1.382(4)
C5 H5 0.9300
C12 C11 1.360(4)
C12 C13 1.393(3)
C12 H12 0.9300
C4 C3 1.371(3)
C4 H4 0.9300
C11 C10 1.367(4)
C11 H11 0.9300
C16 C15 1.371(3)
C16 C17 1.385(3)
C16 H16 0.9300
C3 C2 1.379(3)
C3 H3 0.9300
C6 C7 1.376(3)
C6 H6 0.9300
C19 C18 1.376(3)
C19 C20 1.500(3)
C10 C9 1.390(3)
C10 H10 0.9300
C7 C2 1.399(3)
C7 H7 0.9300
C18 C17 1.378(4)
C18 H18 0.9300
C9 C8 1.370(3)
C9 H9 0.9300
C8 C13 1.371(3)
C17 H17 0.9300
C13 H13 0.9300
C1 C2 1.473(3)
C15 C14 1.506(3)
C14 O2 1.201(2)
